data_7205285
loop_
_publ_author_name
'Wang, Bin'
'Hou, Guang-Feng'
'Meng, Rui-Qi'
'Bi, Li-Hua'
'Li, Bao'
'Wu, Li-Xin'

_publ_section_title
;
 A novel NbO-type framework constructed from Dawson-like
 tungstobismuthate and copper complex fragments
;
_journal_issue 5
_journal_name_full CrystEngComm
_journal_page_first 1360
_journal_paper_doi 10.1039/c0ce00327a
_journal_volume 13
_journal_year 2011
_chemical_formula_moiety 'C50 H51 Bi Cu2 N10 O63 W18'
_chemical_formula_sum 'C50 H51 Bi Cu2 N10 O63 W18'
_chemical_formula_weight 5445.21
_chemical_name_systematic
;
?
;
_space_group_IT_number 56
_symmetry_cell_setting orthorhombic
_symmetry_space_group_name_Hall '-P 2ab 2ac'
_symmetry_space_group_name_H-M 'P c c n'
_atom_sites_solution_hydrogens geom
_atom_sites_solution_primary direct
_atom_sites_solution_secondary difmap
_audit_creation_method SHELXL-97
_cell_angle_alpha 90.00
_cell_angle_beta 90.00
_cell_angle_gamma 90.00
_cell_formula_units_Z 4
_cell_length_a 20.249(4)
_cell_length_b 21.122(4)
_cell_length_c 22.153(4)
_cell_measurement_reflns_used 55121
_cell_measurement_temperature 293(2)
_cell_measurement_theta_max 27.55
_cell_measurement_theta_min 3.03
_cell_volume 9475(3)
_computing_cell_refinement 'RAPID-AUTO (Rigaku 1998 <i>RAPID-AUTO</i>)'
_computing_data_collection 'RAPID-AUTO (Rigaku 1998 <i>RAPID-AUTO</i>)'
_computing_data_reduction 'CrystalClear (Rigaku/MSC and Rigaku Corporation, 2002)'
_computing_molecular_graphics 'SHELXTL (Sheldrick, 2008)'
_computing_publication_material SHELXL-97
_computing_structure_refinement 'SHELXL-97 (Sheldrick, 2008)'
_computing_structure_solution 'SHELXS-97 (Sheldrick, 2008)'
_diffrn_ambient_temperature 293(2)
_diffrn_measured_fraction_theta_full 0.985
_diffrn_measured_fraction_theta_max 0.985
_diffrn_measurement_device_type 'Rigaku RAXIS-RAPID'
_diffrn_measurement_method '\w scan'
_diffrn_radiation_monochromator graphite
_diffrn_radiation_source 'fine-focus sealed tube'
_diffrn_radiation_type MoK\a
_diffrn_radiation_wavelength 0.71073
_diffrn_reflns_av_R_equivalents 0.0843
_diffrn_reflns_av_sigmaI/netI 0.0462
_diffrn_reflns_limit_h_max 24
_diffrn_reflns_limit_h_min -24
_diffrn_reflns_limit_k_max 25
_diffrn_reflns_limit_k_min -25
_diffrn_reflns_limit_l_max 26
_diffrn_reflns_limit_l_min -26
_diffrn_reflns_number 66111
_diffrn_reflns_theta_full 25.00
_diffrn_reflns_theta_max 25.00
_diffrn_reflns_theta_min 3.06
_diffrn_standards_decay_% 0
_diffrn_standards_interval_count 0
_diffrn_standards_interval_time 0
_diffrn_standards_number 0
_exptl_absorpt_coefficient_mu 24.140
_exptl_absorpt_correction_T_max 0.1598
_exptl_absorpt_correction_T_min 0.1225
_exptl_absorpt_correction_type multi-scan
_exptl_absorpt_process_details 'ABSCOR (Higashi, 1995)'
_exptl_crystal_colour blue
_exptl_crystal_density_diffrn 3.817
_exptl_crystal_density_method 'not measured'
_exptl_crystal_description block
_exptl_crystal_F_000 9588
_exptl_crystal_size_max 0.15
_exptl_crystal_size_mid 0.12
_exptl_crystal_size_min 0.12
_refine_diff_density_max 3.173
_refine_diff_density_min -1.432
_refine_diff_density_rms 0.336
_refine_ls_extinction_method none
_refine_ls_goodness_of_fit_ref 1.171
_refine_ls_hydrogen_treatment constr
_refine_ls_matrix_type full
_refine_ls_number_parameters 617
_refine_ls_number_reflns 8229
_refine_ls_number_restraints 13
_refine_ls_restrained_S_all 1.170
_refine_ls_R_factor_all 0.0683
_refine_ls_R_factor_gt 0.0557
_refine_ls_shift/su_max 0.001
_refine_ls_shift/su_mean 0.000
_refine_ls_structure_factor_coef Fsqd
_refine_ls_weighting_details 'calc w=1/[\s^2^(Fo^2^)+(0.0000P)^2^+593.4357P] where P=(Fo^2^+2Fc^2^)/3'
_refine_ls_weighting_scheme calc
_refine_ls_wR_factor_gt 0.1073
_refine_ls_wR_factor_ref 0.1114
_reflns_number_gt 7047
_reflns_number_total 8229
_reflns_threshold_expression >2sigma(I)
_cod_data_source_file C0CE00327A.TXT
_cod_data_source_block wb-35
_cod_depositor_comments
;
The following automatic conversions were performed:
'_symmetry_cell_setting' value 'Orthorhombic' changed to 'orthorhombic'
according to '/home/saulius/struct/CIF-dictionaries/cif_core.dic'
dictionary named 'cif_core.dic' version 2.4.1 from
2010-06-29.

'_exptl_absorpt_correction_type' value 'Multi-scan' changed
to 'multi-scan' according to
'/home/saulius/struct/CIF-dictionaries/cif_core.dic' dictionary named
'cif_core.dic' version 2.4.1 from 2010-06-29.

Automatic conversion script
Id: cif_fix_enum 1555 2011-01-17 13:19:09Z saulius 
;
_cod_database_code 7205285

loop_
_symmetry_equiv_pos_as_xyz
'x, y, z'
'-x+1/2, -y+1/2, z'
'x+1/2, -y, -z+1/2'
'-x, y+1/2, -z+1/2'
'-x, -y, -z'
'x-1/2, y-1/2, -z'
'-x-1/2, y, z-1/2'
'x, -y-1/2, z-1/2'

loop_
_atom_site_label
_atom_site_type_symbol
_atom_site_fract_x
_atom_site_fract_y
_atom_site_fract_z
_atom_site_U_iso_or_equiv
_atom_site_adp_type
_atom_site_occupancy
_atom_site_symmetry_multiplicity
_atom_site_calc_flag
_atom_site_refinement_flags
_atom_site_disorder_assembly
_atom_site_disorder_group
O32 O 0.515(3) 0.782(3) 0.766(2) 0.109(17) Uiso 0.50 1 d P . .
C10 C 0.579(3) -0.116(3) 0.603(3) 0.037(14) Uiso 0.38(3) 1 d P A 1
H10 H 0.5839 -0.1471 0.5731 0.044 Uiso 0.38(3) 1 calc PR A 1
C9 C 0.615(3) -0.057(2) 0.601(2) 0.030(13) Uiso 0.38(3) 1 d P A 1
H9 H 0.6482 -0.0507 0.5732 0.036 Uiso 0.38(3) 1 calc PR A 1
N2 N 0.539(2) -0.124(2) 0.647(2) 0.034(12) Uiso 0.38(3) 1 d P A 1
C6 C 0.524(3) -0.082(3) 0.690(3) 0.031(14) Uiso 0.38(3) 1 d P A 1
H6 H 0.4918 -0.0907 0.7183 0.038 Uiso 0.38(3) 1 calc PR A 1
C7 C 0.559(3) -0.027(2) 0.689(2) 0.022(11) Uiso 0.38(3) 1 d P A 1
H7 H 0.5544 0.0004 0.7217 0.026 Uiso 0.38(3) 1 calc PR A 1
C8 C 0.599(2) -0.012(2) 0.642(2) 0.011(10) Uiso 0.38(3) 1 d P A 1
C10' C 0.592(2) -0.112(2) 0.712(2) 0.065(13) Uiso 0.62(3) 1 d P A 2
H10' H 0.6110 -0.1458 0.7313 0.078 Uiso 0.62(3) 1 calc PR A 2
C9' C 0.633(3) -0.060(3) 0.695(2) 0.091(17) Uiso 0.62(3) 1 d P A 2
H9' H 0.6783 -0.0595 0.7009 0.109 Uiso 0.62(3) 1 calc PR A 2
N2' N 0.532(3) -0.114(3) 0.702(2) 0.098(18) Uiso 0.62(3) 1 d P A 2
C7' C 0.533(2) -0.013(2) 0.665(2) 0.063(12) Uiso 0.62(3) 1 d P A 2
H7' H 0.5079 0.0211 0.6523 0.075 Uiso 0.62(3) 1 calc PR A 2
C6' C 0.502(3) -0.068(3) 0.676(3) 0.078(18) Uiso 0.62(3) 1 d P A 2
H6' H 0.4571 -0.0716 0.6667 0.093 Uiso 0.62(3) 1 calc PR A 2
C8' C 0.595(2) -0.006(2) 0.669(2) 0.049(11) Uiso 0.62(3) 1 d P A 2
N7 N 0.1992(11) 0.4827(12) 0.7091(9) 0.054(11) Uiso 0.50 1 d PG B 3
C23 C 0.1808(13) 0.5459(12) 0.7040(9) 0.052(12) Uiso 0.50 1 d PG B 3
H23 H 0.1947 0.5751 0.7327 0.062 Uiso 0.50 1 calc PR B 3
C24 C 0.1416(12) 0.5654(9) 0.6559(9) 0.052(12) Uiso 0.50 1 d PG B 3
H24 H 0.1292 0.6076 0.6525 0.062 Uiso 0.50 1 calc PR B 3
C25 C 0.1208(8) 0.5217(8) 0.6130(7) 0.034(9) Uiso 0.50 1 d PGD B 3
C26 C 0.1393(14) 0.4585(9) 0.6181(11) 0.10(2) Uiso 0.50 1 d PG B 3
H26 H 0.1254 0.4293 0.5894 0.114 Uiso 0.50 1 calc PR B 3
C27 C 0.1785(15) 0.4390(10) 0.6662(12) 0.065(15) Uiso 0.50 1 d PG B 3
H27 H 0.1908 0.3968 0.6696 0.078 Uiso 0.50 1 calc PR B 3
C32 C 0.0347(14) 0.4947(13) 0.5338(12) 0.084(19) Uiso 0.50 1 d PG . 3
C28 C 0.0758(9) 0.5390(10) 0.5610(8) 0.075(17) Uiso 0.50 1 d PGD B 3
C29 C 0.0755(13) 0.6014(11) 0.5412(10) 0.070(16) Uiso 0.50 1 d PG B 3
H29 H 0.1030 0.6311 0.5593 0.085 Uiso 0.50 1 calc PR B 3
C30 C 0.0340(15) 0.6196(14) 0.4943(12) 0.068(16) Uiso 0.50 1 d PG B 3
H30 H 0.0337 0.6614 0.4811 0.082 Uiso 0.50 1 calc PR B 3
N8 N -0.0072(15) 0.5753(17) 0.4672(12) 0.11(2) Uiso 0.50 1 d PG . 3
C31 C -0.0069(16) 0.5128(17) 0.4870(14) 0.10(2) Uiso 0.50 1 d PG . 3
Bi1 Bi 0.49024(6) 0.52735(7) 0.53130(6) 0.0208(3) Uani 0.50 1 d P . .
C1 C 0.6325(11) 0.1659(10) 0.6334(10) 0.038(5) Uani 1 1 d . . .
H1 H 0.6085 0.2034 0.6332 0.046 Uiso 1 1 calc R . .
C2 C 0.6011(12) 0.1092(11) 0.6452(12) 0.050(6) Uani 1 1 d . A .
H2 H 0.5561 0.1100 0.6536 0.060 Uiso 1 1 calc R . .
C3 C 0.6323(12) 0.0527(10) 0.6452(11) 0.045(6) Uani 1 1 d . . .
C4 C 0.7003(11) 0.0560(11) 0.6339(11) 0.044(6) Uani 1 1 d . A .
H4 H 0.7247 0.0187 0.6335 0.053 Uiso 1 1 calc R . .
C5 C 0.7314(9) 0.1111(9) 0.6236(10) 0.035(5) Uani 1 1 d . . .
H5 H 0.7768 0.1113 0.6175 0.042 Uiso 1 1 calc R A .
C11 C 0.7992(9) 0.2257(11) 0.7357(8) 0.034(5) Uani 1 1 d . . .
H11 H 0.8339 0.2072 0.7147 0.041 Uiso 1 1 calc R . .
C12 C 0.8027(11) 0.2256(10) 0.7971(9) 0.040(5) Uani 1 1 d . . .
H12 H 0.8394 0.2096 0.8171 0.048 Uiso 1 1 calc R . .
C13 C 0.7500 0.2500 0.8283(10) 0.016(5) Uani 1 2 d S . .
C14 C 0.7500 0.2500 0.8953(12) 0.033(7) Uani 1 2 d S . .
C15 C 0.7765(11) 0.2013(11) 0.9289(9) 0.042(6) Uani 1 1 d . . .
H15 H 0.7960 0.1672 0.9092 0.050 Uiso 1 1 calc R . .
C16 C 0.7747(10) 0.2022(9) 0.9903(8) 0.028(4) Uani 1 1 d . . .
H16 H 0.7917 0.1675 1.0109 0.033 Uiso 1 1 calc R . .
C17 C 0.6963(10) 0.7719(9) 0.3319(8) 0.032(5) Uani 1 1 d . . .
H17 H 0.6594 0.7863 0.3527 0.039 Uiso 1 1 calc R . .
C18 C 0.6962(10) 0.7729(10) 0.2708(8) 0.034(5) Uani 1 1 d . . .
H18 H 0.6596 0.7891 0.2507 0.041 Uiso 1 1 calc R . .
C19 C 0.7500 0.7500 0.2371(11) 0.031(7) Uani 1 2 d S . .
C20 C 0.7500 0.7500 0.1721(12) 0.027(6) Uani 1 2 d S . .
C21 C 0.6941(11) 0.7410(11) 0.1377(9) 0.039(5) Uani 1 1 d . . .
H21 H 0.6542 0.7355 0.1578 0.047 Uiso 1 1 calc R . .
C22 C 0.6932(11) 0.7395(10) 0.0746(8) 0.038(5) Uani 1 1 d . . .
H22 H 0.6545 0.7314 0.0533 0.046 Uiso 1 1 calc R . .
Cu1 Cu 0.7500 0.2500 0.61325(13) 0.0263(7) Uani 1 2 d S . .
Cu2 Cu 0.7500 0.7500 0.45424(14) 0.0352(8) Uani 1 2 d S . .
N1 N 0.6972(8) 0.1669(8) 0.6222(7) 0.030(4) Uani 1 1 d . A .
N3 N 0.7500 0.2500 0.7036(10) 0.037(6) Uani 1 2 d SU . .
N4 N 0.7500 0.2500 1.0225(9) 0.025(5) Uani 1 2 d S . .
N5 N 0.7500 0.7500 0.3641(9) 0.035(6) Uani 1 2 d S . .
N6 N 0.7500 0.7500 0.0464(9) 0.031(5) Uani 1 2 d S . .
O1 O 0.5906(7) 0.3935(7) 0.7050(6) 0.040(4) Uani 1 1 d . . .
O2 O 0.6508(6) 0.4932(6) 0.6424(6) 0.031(3) Uani 1 1 d . . .
O3 O 0.7331(7) 0.5857(7) 0.5969(7) 0.041(4) Uani 1 1 d . . .
O4 O 0.6172(6) 0.6373(6) 0.5476(6) 0.028(3) Uani 1 1 d . . .
O5 O 0.6260(6) 0.7232(6) 0.4537(5) 0.027(3) Uani 1 1 d . . .
O6 O 0.4916(6) 0.6958(7) 0.4343(6) 0.032(3) Uani 1 1 d . . .
O7 O 0.5767(6) 0.5997(5) 0.4398(5) 0.023(3) Uani 1 1 d . . .
O8 O 0.6446(6) 0.5158(6) 0.5263(5) 0.027(3) Uani 1 1 d . . .
O9 O 0.2309(6) 0.5270(7) 0.5049(7) 0.038(3) Uani 1 1 d . . .
O10 O 0.3072(6) 0.4518(6) 0.5803(6) 0.029(3) Uani 1 1 d . . .
O11 O 0.3567(7) 0.3703(6) 0.6673(7) 0.042(4) Uani 1 1 d . . .
O12 O 0.4721(6) 0.4434(6) 0.6639(5) 0.030(3) Uani 1 1 d . . .
O13 O 0.3431(6) 0.6053(6) 0.4980(6) 0.029(3) Uani 1 1 d . . .
O14 O 0.5641(6) 0.4163(6) 0.5829(5) 0.024(3) Uani 1 1 d . A .
O15 O 0.6411(6) 0.3069(6) 0.5953(6) 0.031(3) Uani 1 1 d . A .
O16 O 0.5973(6) 0.2774(6) 0.4810(5) 0.029(3) Uani 1 1 d . . .
O17 O 0.5328(6) 0.7363(6) 0.5431(5) 0.023(3) Uani 1 1 d . . .
O18 O 0.4423(7) 0.7819(6) 0.6246(6) 0.035(3) Uani 1 1 d . . .
O19 O 0.3863(6) 0.6592(5) 0.6229(5) 0.022(3) Uani 1 1 d . . .
O20 O 0.2905(6) 0.5750(6) 0.6074(6) 0.027(3) Uani 1 1 d . . .
O21 O 0.3519(6) 0.4990(6) 0.6869(5) 0.030(3) Uani 1 1 d . . .
O22 O 0.3138(7) 0.6181(7) 0.7240(6) 0.040(4) Uani 1 1 d . . .
O23 O 0.4459(6) 0.5844(6) 0.7024(5) 0.026(3) Uani 1 1 d U . .
O24 O 0.5160(7) 0.6736(6) 0.6474(5) 0.028(3) Uani 1 1 d . . .
O25 O 0.5456(7) 0.6424(7) 0.7678(6) 0.042(4) Uani 1 1 d . . .
O26 O 0.6267(6) 0.6131(6) 0.6694(6) 0.028(3) Uani 1 1 d . . .
O27 O 0.5562(7) 0.5180(7) 0.7241(5) 0.034(3) Uani 1 1 d . . .
O28 O 0.5435(6) 0.5450(6) 0.6110(6) 0.027(3) Uani 1 1 d . . .
O29 O 0.4799(6) 0.6276(6) 0.5274(6) 0.025(3) Uani 1 1 d . . .
O30 O 0.4043(6) 0.5290(6) 0.5874(6) 0.030(3) Uani 1 1 d . . .
O31 O 0.7279(7) 0.8423(7) 0.4549(6) 0.041(4) Uani 1 1 d . . .
W1 W 0.56663(4) 0.45491(4) 0.66057(4) 0.0318(2) Uani 1 1 d . . .
W2 W 0.65007(4) 0.57120(4) 0.59618(4) 0.02976(19) Uani 1 1 d . . .
W3 W 0.56516(4) 0.67592(4) 0.48400(3) 0.02870(19) Uani 1 1 d . . .
W4 W 0.30919(4) 0.52865(4) 0.53389(4) 0.02832(19) Uani 1 1 d . . .
W5 W 0.38525(4) 0.43585(4) 0.63236(4) 0.0323(2) Uani 1 1 d . . .
W6 W 0.59336(4) 0.34185(4) 0.54035(3) 0.02609(18) Uani 1 1 d . . .
W7 W 0.35932(4) 0.58708(4) 0.66580(4) 0.02847(19) Uani 1 1 d . . .
W8 W 0.45778(4) 0.71113(4) 0.59074(4) 0.02733(19) Uani 1 1 d . . .
W9 W 0.53774(4) 0.60365(4) 0.69980(3) 0.02909(19) Uani 1 1 d . . .

loop_
_atom_site_aniso_label
_atom_site_aniso_U_11
_atom_site_aniso_U_22
_atom_site_aniso_U_33
_atom_site_aniso_U_23
_atom_site_aniso_U_13
_atom_site_aniso_U_12
Bi1 0.0182(7) 0.0251(7) 0.0191(7) 0.0032(6) 0.0019(5) 0.0028(5)
C1 0.037(13) 0.026(11) 0.051(13) 0.006(10) -0.003(10) -0.006(9)
C2 0.036(13) 0.039(14) 0.075(17) 0.003(12) 0.019(12) 0.010(11)
C3 0.058(16) 0.024(12) 0.052(14) 0.016(10) -0.005(12) -0.011(10)
C4 0.038(13) 0.035(13) 0.061(15) 0.005(11) 0.014(11) 0.007(10)
C5 0.012(10) 0.033(12) 0.060(14) 0.005(10) 0.007(9) -0.003(8)
C11 0.023(10) 0.069(15) 0.012(9) -0.011(10) 0.003(8) -0.018(10)
C12 0.048(14) 0.041(13) 0.032(11) 0.003(10) -0.023(10) -0.010(10)
C13 0.015(12) 0.025(13) 0.007(11) 0.000 0.000 0.000(10)
C14 0.039(17) 0.041(17) 0.019(14) 0.000 0.000 -0.016(14)
C15 0.054(15) 0.050(14) 0.023(11) 0.000(10) -0.018(10) -0.013(11)
C16 0.037(12) 0.030(11) 0.015(9) 0.011(8) -0.004(8) -0.015(9)
C17 0.044(13) 0.026(11) 0.027(10) -0.003(9) 0.010(9) 0.014(9)
C18 0.029(11) 0.050(14) 0.025(10) 0.007(10) 0.002(8) 0.001(10)
C19 0.019(14) 0.06(2) 0.011(12) 0.000 0.000 -0.002(13)
C20 0.030(15) 0.018(14) 0.034(15) 0.000 0.000 -0.006(11)
C21 0.043(13) 0.047(14) 0.027(11) 0.001(10) 0.006(10) 0.012(11)
C22 0.054(14) 0.049(14) 0.012(9) 0.011(9) 0.008(9) -0.009(11)
Cu1 0.0323(18) 0.0340(19) 0.0125(15) 0.000 0.000 -0.0037(15)
Cu2 0.056(2) 0.035(2) 0.0139(16) 0.000 0.000 0.0053(17)
N1 0.024(9) 0.043(10) 0.023(8) -0.007(7) 0.000(7) 0.003(8)
N3 0.041(9) 0.043(9) 0.025(9) 0.000 0.000 -0.006(8)
N4 0.031(13) 0.033(13) 0.010(10) 0.000 0.000 -0.010(10)
N5 0.038(14) 0.055(16) 0.014(11) 0.000 0.000 -0.011(12)
N6 0.058(17) 0.021(12) 0.013(11) 0.000 0.000 0.005(11)
O1 0.041(9) 0.042(9) 0.038(8) 0.009(7) 0.007(7) 0.011(7)
O2 0.024(7) 0.032(8) 0.038(8) 0.002(6) 0.001(6) -0.002(6)
O3 0.033(8) 0.044(9) 0.048(9) 0.005(7) -0.003(7) 0.007(7)
O4 0.022(7) 0.030(7) 0.032(7) 0.006(6) 0.000(6) 0.002(5)
O5 0.023(7) 0.035(8) 0.023(6) 0.004(6) -0.003(5) -0.011(6)
O6 0.028(7) 0.043(9) 0.024(7) 0.009(6) 0.008(6) -0.004(6)
O7 0.024(7) 0.017(6) 0.027(7) 0.003(5) -0.004(5) -0.002(5)
O8 0.024(7) 0.032(7) 0.024(7) -0.003(6) 0.008(5) -0.006(6)
O9 0.021(7) 0.044(9) 0.049(9) 0.001(7) 0.005(6) -0.006(6)
O10 0.010(6) 0.031(8) 0.048(8) -0.005(6) 0.007(6) 0.000(5)
O11 0.052(10) 0.028(8) 0.046(9) 0.025(7) 0.013(7) 0.003(7)
O12 0.030(7) 0.040(8) 0.020(6) 0.006(6) 0.010(5) 0.008(6)
O13 0.028(7) 0.031(7) 0.029(7) 0.008(6) -0.003(6) 0.001(6)
O14 0.027(7) 0.028(7) 0.017(6) 0.001(5) 0.004(5) 0.002(6)
O15 0.025(7) 0.025(7) 0.044(8) -0.004(6) -0.007(6) 0.004(6)
O16 0.025(7) 0.036(8) 0.024(7) 0.005(6) 0.000(5) 0.010(6)
O17 0.030(7) 0.021(7) 0.019(6) -0.004(5) 0.003(5) -0.007(5)
O18 0.047(9) 0.026(7) 0.033(7) -0.010(6) 0.005(6) 0.001(6)
O19 0.028(7) 0.019(6) 0.018(6) 0.005(5) 0.006(5) 0.009(5)
O20 0.024(7) 0.021(7) 0.035(7) 0.005(6) 0.001(6) -0.003(5)
O21 0.029(7) 0.040(8) 0.022(7) 0.005(6) 0.013(6) -0.003(6)
O22 0.047(9) 0.051(10) 0.023(7) 0.000(7) 0.003(6) 0.019(7)
O23 0.019(6) 0.039(6) 0.019(5) -0.008(5) 0.011(4) 0.001(5)
O24 0.053(9) 0.015(7) 0.017(6) -0.006(5) 0.000(6) 0.000(6)
O25 0.046(9) 0.054(10) 0.025(7) -0.008(7) 0.002(6) 0.003(8)
O26 0.017(7) 0.040(8) 0.028(7) -0.006(6) -0.007(5) 0.004(6)
O27 0.034(8) 0.050(9) 0.018(6) 0.001(6) -0.009(6) -0.001(7)
O28 0.019(7) 0.026(7) 0.035(7) 0.008(6) -0.003(5) 0.005(5)
O29 0.016(6) 0.023(7) 0.034(7) 0.010(6) 0.008(5) 0.000(5)
O30 0.019(7) 0.034(8) 0.035(7) -0.001(6) 0.008(6) 0.005(6)
O31 0.039(9) 0.043(9) 0.042(8) -0.015(7) -0.012(7) 0.000(7)
W1 0.0380(5) 0.0331(5) 0.0243(4) 0.0041(3) -0.0002(3) 0.0089(4)
W2 0.0200(4) 0.0409(5) 0.0284(4) -0.0007(4) -0.0011(3) 0.0020(3)
W3 0.0228(4) 0.0343(5) 0.0289(4) 0.0007(3) 0.0054(3) -0.0022(3)
W4 0.0205(4) 0.0339(5) 0.0305(4) 0.0007(4) 0.0025(3) 0.0007(3)
W5 0.0341(5) 0.0285(4) 0.0341(4) 0.0077(4) 0.0103(4) 0.0019(4)
W6 0.0225(4) 0.0279(4) 0.0278(4) 0.0029(3) -0.0042(3) 0.0037(3)
W7 0.0250(4) 0.0329(5) 0.0275(4) 0.0008(3) 0.0072(3) 0.0029(3)
W8 0.0273(4) 0.0275(4) 0.0272(4) 0.0004(3) 0.0038(3) 0.0036(3)
W9 0.0279(4) 0.0355(5) 0.0239(4) -0.0015(3) -0.0005(3) 0.0045(3)

loop_
_atom_type_symbol
_atom_type_description
_atom_type_scat_dispersion_real
_atom_type_scat_dispersion_imag
_atom_type_scat_source
C C 0.0033 0.0016 'International Tables Vol C Tables 4.2.6.8 and 6.1.1.4'
H H 0.0000 0.0000 'International Tables Vol C Tables 4.2.6.8 and 6.1.1.4'
Bi Bi -4.1077 10.2566 'International Tables Vol C Tables 4.2.6.8 and 6.1.1.4'
Cu Cu 0.3201 1.2651 'International Tables Vol C Tables 4.2.6.8 and 6.1.1.4'
N N 0.0061 0.0033 'International Tables Vol C Tables 4.2.6.8 and 6.1.1.4'
O O 0.0106 0.0060 'International Tables Vol C Tables 4.2.6.8 and 6.1.1.4'
W W -0.8490 6.8722 'International Tables Vol C Tables 4.2.6.8 and 6.1.1.4'

loop_
_geom_angle_atom_site_label_1
_geom_angle_atom_site_label_2
_geom_angle_atom_site_label_3
_geom_angle
_geom_angle_site_symmetry_1
_geom_angle_site_symmetry_3
_geom_angle_publ_flag
N2 C10 C9 117(5) . . ?
N2 C10 H10 121.7 . . ?
C9 C10 H10 121.7 . . ?
C8 C9 C10 118(5) . . ?
C8 C9 H9 120.8 . . ?
C10 C9 H9 120.8 . . ?
C10 N2 C6 127(5) . . ?
N2 C6 C7 117(5) . . ?
N2 C6 H6 121.7 . . ?
C7 C6 H6 121.7 . . ?
C6 C7 C8 121(5) . . ?
C6 C7 H7 119.5 . . ?
C8 C7 H7 119.5 . . ?
C9 C8 C7 119(4) . . ?
C9 C8 C3 124(4) . . ?
C7 C8 C3 116(4) . . ?
N2' C10' C9' 124(6) . . ?
N2' C10' H10' 118.0 . . ?
C9' C10' H10' 118.0 . . ?
C10' C9' C8' 113(5) . . ?
C10' C9' H9' 123.7 . . ?
C8' C9' H9' 123.7 . . ?
C10' N2' C6' 122(6) . . ?
C8' C7' C6' 125(6) . . ?
C8' C7' H7' 117.6 . . ?
C6' C7' H7' 117.6 . . ?
N2' C6' C7' 120(6) . . ?
N2' C6' H6' 119.8 . . ?
C7' C6' H6' 119.8 . . ?
C7' C8' C9' 116(5) . . ?
C7' C8' C3 125(4) . . ?
C9' C8' C3 119(4) . . ?
C23 N7 C27 120.0 . . ?
N7 C23 C24 120.0 . . ?
N7 C23 H23 120.0 . . ?
C24 C23 H23 120.0 . . ?
C25 C24 C23 120.0 . . ?
C25 C24 H24 120.0 . . ?
C23 C24 H24 120.0 . . ?
C24 C25 C26 120.0 . . ?
C24 C25 C28 122.9 . . ?
C26 C25 C28 117.1 . . ?
C27 C26 C25 120.0 . . ?
C27 C26 H26 120.0 . . ?
C25 C26 H26 120.0 . . ?
C26 C27 N7 120.0 . . ?
C26 C27 H27 120.0 . . ?
N7 C27 H27 120.0 . . ?
C31 C32 C31 31(5) 5_566 . ?
C31 C32 C28 150(5) 5_566 . ?
C31 C32 C28 120.0 . . ?
C31 C32 N8 62(3) 5_566 5_566 ?
C31 C32 N8 92(2) . 5_566 ?
C28 C32 N8 148(2) . 5_566 ?
C29 C28 C32 120.0 . . ?
C29 C28 C25 118.1 . . ?
C32 C28 C25 121.8 . . ?
C28 C29 C30 120.0 . . ?
C28 C29 H29 120.0 . . ?
C30 C29 H29 120.0 . . ?
C29 C30 N8 120.0 . . ?
C29 C30 H30 120.0 . . ?
N8 C30 H30 120.0 . . ?
C31 N8 C30 120.0 . . ?
C31 N8 C32 28.1(16) . 5_566 ?
C30 N8 C32 148.0(15) . 5_566 ?
C32 C31 C31 123(9) 5_566 5_566 ?
C32 C31 N8 90(6) 5_566 . ?
C31 C31 N8 146(3) 5_566 . ?
C32 C31 C32 149(6) 5_566 . ?
C31 C31 C32 27(3) 5_566 . ?
N8 C31 C32 120.0 . . ?
Bi1 Bi1 O28 129.2(4) 5_666 . ?
Bi1 Bi1 O29 127.8(3) 5_666 . ?
O28 Bi1 O29 84.7(5) . . ?
Bi1 Bi1 O30 128.3(4) 5_666 . ?
O28 Bi1 O30 85.8(5) . . ?
O29 Bi1 O30 85.9(5) . . ?
N1 C1 C2 120(2) . . ?
N1 C1 H1 119.9 . . ?
C2 C1 H1 119.9 . . ?
C3 C2 C1 123(2) . . ?
C3 C2 H2 118.3 . . ?
C1 C2 H2 118.3 . . ?
C2 C3 C4 115(2) . . ?
C2 C3 C8 126(3) . . ?
C4 C3 C8 118(3) . . ?
C2 C3 C8' 118(3) . . ?
C4 C3 C8' 126(2) . . ?
C8 C3 C8' 22.9(19) . . ?
C5 C4 C3 122(2) . . ?
C5 C4 H4 118.8 . . ?
C3 C4 H4 118.8 . . ?
C4 C5 N1 120.9(18) . . ?
C4 C5 H5 119.5 . . ?
N1 C5 H5 119.5 . . ?
N3 C11 C12 125(2) . . ?
N3 C11 H11 117.5 . . ?
C12 C11 H11 117.5 . . ?
C11 C12 C13 118(2) . . ?
C11 C12 H12 121.2 . . ?
C13 C12 H12 121.2 . . ?
C12 C13 C12 119(2) 2_655 . ?
C12 C13 C14 120.3(11) 2_655 . ?
C12 C13 C14 120.3(11) . . ?
C15 C14 C15 115(3) . 2_655 ?
C15 C14 C13 122.7(13) . . ?
C15 C14 C13 122.7(13) 2_655 . ?
C16 C15 C14 121(2) . . ?
C16 C15 H15 119.4 . . ?
C14 C15 H15 119.4 . . ?
N4 C16 C15 124(2) . . ?
N4 C16 H16 118.1 . . ?
C15 C16 H16 118.1 . . ?
C18 C17 N5 121.6(19) . . ?
C18 C17 H17 119.2 . . ?
N5 C17 H17 119.2 . . ?
C17 C18 C19 122(2) . . ?
C17 C18 H18 119.2 . . ?
C19 C18 H18 119.2 . . ?
C18 C19 C18 116(2) . 2_665 ?
C18 C19 C20 122.0(12) . . ?
C18 C19 C20 122.0(12) 2_665 . ?
C21 C20 C21 113(3) . 2_665 ?
C21 C20 C19 123.6(13) . . ?
C21 C20 C19 123.6(13) 2_665 . ?
C20 C21 C22 125(2) . . ?
C20 C21 H21 117.7 . . ?
C22 C21 H21 117.7 . . ?
N6 C22 C21 117(2) . . ?
N6 C22 H22 121.5 . . ?
C21 C22 H22 121.5 . . ?
N3 Cu1 N4 180.000(5) . 7_755 ?
N3 Cu1 N1 84.5(4) . . ?
N4 Cu1 N1 95.5(4) 7_755 . ?
N3 Cu1 N1 84.5(4) . 2_655 ?
N4 Cu1 N1 95.5(4) 7_755 2_655 ?
N1 Cu1 N1 169.0(8) . 2_655 ?
N3 Cu1 O15 99.0(3) . . ?
N4 Cu1 O15 81.0(3) 7_755 . ?
N1 Cu1 O15 88.2(5) . . ?
N1 Cu1 O15 93.5(5) 2_655 . ?
N3 Cu1 O15 99.0(3) . 2_655 ?
N4 Cu1 O15 81.0(3) 7_755 2_655 ?
N1 Cu1 O15 93.5(5) . 2_655 ?
N1 Cu1 O15 88.2(5) 2_655 2_655 ?
O15 Cu1 O15 162.0(6) . 2_655 ?
N5 Cu2 O31 90.4(4) . . ?
N5 Cu2 O31 90.4(4) . 2_665 ?
O31 Cu2 O31 179.1(8) . 2_665 ?
N5 Cu2 N6 180.000(5) . 7_756 ?
O31 Cu2 N6 89.6(4) . 7_756 ?
O31 Cu2 N6 89.6(4) 2_665 7_756 ?
N5 Cu2 O5 89.7(3) . . ?
O31 Cu2 O5 89.8(5) . . ?
O31 Cu2 O5 90.2(5) 2_665 . ?
N6 Cu2 O5 90.3(3) 7_756 . ?
N5 Cu2 O5 89.7(3) . 2_665 ?
O31 Cu2 O5 90.2(5) . 2_665 ?
O31 Cu2 O5 89.8(5) 2_665 2_665 ?
N6 Cu2 O5 90.3(3) 7_756 2_665 ?
O5 Cu2 O5 179.4(5) . 2_665 ?
C1 N1 C5 118.6(17) . . ?
C1 N1 Cu1 122.7(14) . . ?
C5 N1 Cu1 118.2(12) . . ?
C11 N3 C11 115(2) 2_655 . ?
C11 N3 Cu1 122.4(12) 2_655 . ?
C11 N3 Cu1 122.4(12) . . ?
C16 N4 C16 115(2) 2_655 . ?
C16 N4 Cu1 122.4(10) 2_655 7_756 ?
C16 N4 Cu1 122.4(10) . 7_756 ?
C17 N5 C17 118(2) 2_665 . ?
C17 N5 Cu2 121.1(11) 2_665 . ?
C17 N5 Cu2 121.1(11) . . ?
C22 N6 C22 124(2) . 2_665 ?
C22 N6 Cu2 118.1(12) . 7_755 ?
C22 N6 Cu2 118.1(12) 2_665 7_755 ?
W1 O2 W2 117.4(7) . . ?
W2 O4 W3 156.6(8) . . ?
W3 O5 Cu2 145.4(7) . . ?
W3 O6 W6 115.4(6) . 5_666 ?
W3 O7 W5 143.9(7) . 5_666 ?
W4 O8 W2 146.8(7) 5_666 . ?
W4 O10 W5 115.9(6) . . ?
W5 O12 W1 156.1(7) . . ?
W6 O13 W4 156.4(7) 5_666 . ?
W1 O14 W6 141.5(7) . . ?
W6 O15 Cu1 143.2(7) . . ?
W6 O16 W8 116.8(6) . 5_666 ?
W8 O17 W3 117.1(6) . . ?
W7 O19 W8 149.0(7) . . ?
W7 O20 W4 119.5(6) . . ?
W7 O21 W5 119.4(6) . . ?
W9 O23 W7 150.1(7) . . ?
W8 O24 W9 149.3(8) . . ?
W2 O26 W9 118.7(6) . . ?
W9 O27 W1 117.5(6) . . ?
Bi1 O28 W1 111.5(6) . . ?
Bi1 O28 W2 114.4(6) . . ?
W1 O28 W2 94.6(4) . . ?
Bi1 O28 W9 141.1(6) . . ?
W1 O28 W9 92.8(4) . . ?
W2 O28 W9 92.3(5) . . ?
Bi1 O29 W6 112.6(6) . 5_666 ?
Bi1 O29 W3 113.4(5) . . ?
W6 O29 W3 95.4(4) 5_666 . ?
Bi1 O29 W8 139.2(6) . . ?
W6 O29 W8 93.4(4) 5_666 . ?
W3 O29 W8 93.6(5) . . ?
Bi1 O30 W5 112.6(5) . . ?
Bi1 O30 W4 112.8(6) . . ?
W5 O30 W4 94.8(5) . . ?
Bi1 O30 W7 139.9(6) . . ?
W5 O30 W7 93.7(5) . . ?
W4 O30 W7 93.4(4) . . ?
O1 W1 O14 101.8(6) . . ?
O1 W1 O2 100.9(6) . . ?
O14 W1 O2 90.8(5) . . ?
O1 W1 O12 99.5(6) . . ?
O14 W1 O12 87.4(5) . . ?
O2 W1 O12 159.5(6) . . ?
O1 W1 O27 97.8(6) . . ?
O14 W1 O27 160.3(5) . . ?
O2 W1 O27 87.7(6) . . ?
O12 W1 O27 87.2(6) . . ?
O1 W1 O28 171.7(6) . . ?
O14 W1 O28 85.2(5) . . ?
O2 W1 O28 74.2(5) . . ?
O12 W1 O28 85.3(5) . . ?
O27 W1 O28 75.6(5) . . ?
O3 W2 O4 102.7(6) . . ?
O3 W2 O26 98.8(6) . . ?
O4 W2 O26 93.1(5) . . ?
O3 W2 O2 98.1(6) . . ?
O4 W2 O2 159.0(5) . . ?
O26 W2 O2 87.0(6) . . ?
O3 W2 O8 99.9(6) . . ?
O4 W2 O8 88.4(5) . . ?
O26 W2 O8 160.4(5) . . ?
O2 W2 O8 84.8(5) . . ?
O3 W2 O28 170.2(6) . . ?
O4 W2 O28 85.8(5) . . ?
O26 W2 O28 75.6(5) . . ?
O2 W2 O28 73.9(5) . . ?
O8 W2 O28 85.0(5) . . ?
O5 W3 O7 101.7(6) . . ?
O5 W3 O6 101.9(6) . . ?
O7 W3 O6 89.1(6) . . ?
O5 W3 O4 98.0(6) . . ?
O7 W3 O4 87.2(5) . . ?
O6 W3 O4 160.1(5) . . ?
O5 W3 O17 97.1(6) . . ?
O7 W3 O17 161.1(5) . . ?
O6 W3 O17 88.9(5) . . ?
O4 W3 O17 88.2(5) . . ?
O5 W3 O29 171.8(5) . . ?
O7 W3 O29 86.0(5) . . ?
O6 W3 O29 75.1(5) . . ?
O4 W3 O29 85.1(5) . . ?
O17 W3 O29 75.4(5) . . ?
O9 W4 O8 100.6(6) . 5_666 ?
O9 W4 O10 99.5(6) . . ?
O8 W4 O10 88.2(5) 5_666 . ?
O9 W4 O13 101.0(6) . . ?
O8 W4 O13 87.1(5) 5_666 . ?
O10 W4 O13 159.5(5) . . ?
O9 W4 O20 98.3(6) . . ?
O8 W4 O20 161.0(5) 5_666 . ?
O10 W4 O20 88.5(5) . . ?
O13 W4 O20 89.5(5) . . ?
O9 W4 O30 170.4(6) . . ?
O8 W4 O30 87.1(5) 5_666 . ?
O10 W4 O30 75.0(5) . . ?
O13 W4 O30 84.9(5) . . ?
O20 W4 O30 74.0(5) . . ?
O11 W5 O12 102.6(7) . . ?
O11 W5 O21 99.3(6) . . ?
O12 W5 O21 92.0(6) . . ?
O11 W5 O7 101.4(6) . 5_666 ?
O12 W5 O7 88.2(5) . 5_666 ?
O21 W5 O7 158.8(5) . 5_666 ?
O11 W5 O10 97.6(6) . . ?
O12 W5 O10 159.5(5) . . ?
O21 W5 O10 88.2(5) . . ?
O7 W5 O10 84.4(5) 5_666 . ?
O11 W5 O30 169.6(6) . . ?
O12 W5 O30 86.0(5) . . ?
O21 W5 O30 74.3(5) . . ?
O7 W5 O30 84.5(5) 5_666 . ?
O10 W5 O30 74.3(5) . . ?
O15 W6 O16 99.2(6) . . ?
O15 W6 O13 100.8(6) . 5_666 ?
O16 W6 O13 94.8(6) . 5_666 ?
O15 W6 O14 100.2(6) . . ?
O16 W6 O14 159.9(5) . . ?
O13 W6 O14 86.9(5) 5_666 . ?
O15 W6 O6 96.6(6) . 5_666 ?
O16 W6 O6 86.8(6) . 5_666 ?
O13 W6 O6 162.0(5) 5_666 5_666 ?
O14 W6 O6 85.5(5) . 5_666 ?
O15 W6 O29 169.8(5) . 5_666 ?
O16 W6 O29 76.5(5) . 5_666 ?
O13 W6 O29 88.9(5) 5_666 5_666 ?
O14 W6 O29 83.5(5) . 5_666 ?
O6 W6 O29 74.1(5) 5_666 5_666 ?
O22 W7 O19 103.1(6) . . ?
O22 W7 O20 99.6(6) . . ?
O19 W7 O20 88.7(5) . . ?
O22 W7 O21 98.3(6) . . ?
O19 W7 O21 158.5(5) . . ?
O20 W7 O21 88.8(5) . . ?
O22 W7 O23 100.6(6) . . ?
O19 W7 O23 88.4(5) . . ?
O20 W7 O23 159.7(5) . . ?
O21 W7 O23 86.6(6) . . ?
O22 W7 O30 168.2(6) . . ?
O19 W7 O30 86.3(5) . . ?
O20 W7 O30 73.1(5) . . ?
O21 W7 O30 72.6(5) . . ?
O23 W7 O30 86.7(5) . . ?
O18 W8 O24 100.9(6) . . ?
O18 W8 O17 98.3(6) . . ?
O24 W8 O17 89.3(5) . . ?
O18 W8 O19 101.4(6) . . ?
O24 W8 O19 89.1(5) . . ?
O17 W8 O19 160.2(5) . . ?
O18 W8 O16 98.3(6) . 5_666 ?
O24 W8 O16 160.8(5) . 5_666 ?
O17 W8 O16 88.3(5) . 5_666 ?
O19 W8 O16 86.7(5) . 5_666 ?
O18 W8 O29 168.3(5) . . ?
O24 W8 O29 87.8(5) . . ?
O17 W8 O29 73.9(4) . . ?
O19 W8 O29 86.3(4) . . ?
O16 W8 O29 73.2(5) 5_666 . ?
O25 W9 O23 99.5(6) . . ?
O25 W9 O27 100.7(6) . . ?
O23 W9 O27 88.9(6) . . ?
O25 W9 O24 100.5(6) . . ?
O23 W9 O24 87.7(6) . . ?
O27 W9 O24 158.8(5) . . ?
O25 W9 O26 99.8(6) . . ?
O23 W9 O26 160.4(5) . . ?
O27 W9 O26 90.7(6) . . ?
O24 W9 O26 85.6(6) . . ?
O25 W9 O28 171.1(6) . . ?
O23 W9 O28 87.8(5) . . ?
O27 W9 O28 74.1(5) . . ?
O24 W9 O28 84.9(4) . . ?
O26 W9 O28 73.3(5) . . ?

loop_
_geom_bond_atom_site_label_1
_geom_bond_atom_site_label_2
_geom_bond_distance
_geom_bond_site_symmetry_2
_geom_bond_publ_flag
C10 N2 1.27(7) . ?
C10 C9 1.45(7) . ?
C10 H10 0.9300 . ?
C9 C8 1.35(7) . ?
C9 H9 0.9300 . ?
N2 C6 1.33(8) . ?
C6 C7 1.36(8) . ?
C6 H6 0.9300 . ?
C7 C8 1.37(7) . ?
C7 H7 0.9300 . ?
C8 C3 1.52(5) . ?
C10' N2' 1.22(6) . ?
C10' C9' 1.42(7) . ?
C10' H10' 0.9300 . ?
C9' C8' 1.50(7) . ?
C9' H9' 0.9300 . ?
N2' C6' 1.29(8) . ?
C7' C8' 1.26(6) . ?
C7' C6' 1.34(7) . ?
C7' H7' 0.9300 . ?
C6' H6' 0.9300 . ?
C8' C3 1.54(5) . ?
N7 C23 1.3900 . ?
N7 C27 1.3900 . ?
C23 C24 1.3900 . ?
C23 H23 0.9300 . ?
C24 C25 1.3900 . ?
C24 H24 0.9300 . ?
C25 C26 1.3900 . ?
C25 C28 1.5143 . ?
C26 C27 1.3900 . ?
C26 H26 0.9300 . ?
C27 H27 0.9300 . ?
C32 C31 0.74(3) 5_566 ?
C32 C31 1.3900 . ?
C32 C28 1.3901 . ?
C32 N8 1.58(5) 5_566 ?
C28 C29 1.3900 . ?
C29 C30 1.3900 . ?
C29 H29 0.9300 . ?
C30 N8 1.3900 . ?
C30 H30 0.9300 . ?
N8 C31 1.3900 . ?
N8 C32 1.58(8) 5_566 ?
C31 C32 0.74(4) 5_566 ?
C31 C31 0.84(6) 5_566 ?
Bi1 Bi1 1.848(3) 5_666 ?
Bi1 O28 2.103(13) . ?
Bi1 O29 2.130(12) . ?
Bi1 O30 2.139(12) . ?
C1 N1 1.33(3) . ?
C1 C2 1.38(3) . ?
C1 H1 0.9300 . ?
C2 C3 1.35(3) . ?
C2 H2 0.9300 . ?
C3 C4 1.40(3) . ?
C4 C5 1.34(3) . ?
C4 H4 0.9300 . ?
C5 N1 1.37(2) . ?
C5 H5 0.9300 . ?
C11 N3 1.33(2) . ?
C11 C12 1.36(3) . ?
C11 H11 0.9300 . ?
C12 C13 1.37(3) . ?
C12 H12 0.9300 . ?
C13 C12 1.37(3) 2_655 ?
C13 C14 1.49(3) . ?
C14 C15 1.38(3) . ?
C14 C15 1.38(3) 2_655 ?
C15 C16 1.36(3) . ?
C15 H15 0.9300 . ?
C16 N4 1.33(2) . ?
C16 H16 0.9300 . ?
C17 C18 1.35(3) . ?
C17 N5 1.38(2) . ?
C17 H17 0.9300 . ?
C18 C19 1.41(2) . ?
C18 H18 0.9300 . ?
C19 C18 1.41(2) 2_665 ?
C19 C20 1.44(4) . ?
C20 C21 1.38(3) . ?
C20 C21 1.38(3) 2_665 ?
C21 C22 1.40(3) . ?
C21 H21 0.9300 . ?
C22 N6 1.33(2) . ?
C22 H22 0.9300 . ?
Cu1 N3 2.00(2) . ?
Cu1 N4 2.01(2) 7_755 ?
Cu1 N1 2.065(17) . ?
Cu1 N1 2.065(17) 2_655 ?
Cu1 O15 2.542(12) . ?
Cu1 O15 2.542(12) 2_655 ?
Cu2 N5 2.00(2) . ?
Cu2 O31 2.001(15) . ?
Cu2 O31 2.001(15) 2_665 ?
Cu2 N6 2.04(2) 7_756 ?
Cu2 O5 2.574(12) . ?
Cu2 O5 2.574(12) 2_665 ?
N3 C11 1.33(2) 2_655 ?
N4 C16 1.33(2) 2_655 ?
N4 Cu1 2.01(2) 7_756 ?
N5 C17 1.38(2) 2_665 ?
N6 C22 1.33(2) 2_665 ?
N6 Cu2 2.04(2) 7_755 ?
O1 W1 1.699(14) . ?
O2 W1 1.929(13) . ?
O2 W2 1.940(13) . ?
O3 W2 1.708(14) . ?
O4 W2 1.884(12) . ?
O4 W3 1.940(12) . ?
O5 W3 1.723(12) . ?
O6 W3 1.900(13) . ?
O6 W6 1.976(12) 5_666 ?
O7 W3 1.899(12) . ?
O7 W5 1.927(12) 5_666 ?
O8 W4 1.880(12) 5_666 ?
O8 W2 1.944(12) . ?
O9 W4 1.711(13) . ?
O10 W4 1.922(13) . ?
O10 W5 1.986(13) . ?
O11 W5 1.688(13) . ?
O12 W5 1.899(13) . ?
O12 W1 1.932(13) . ?
O13 W6 1.904(13) 5_666 ?
O13 W4 1.929(13) . ?
O14 W1 1.905(12) . ?
O14 W6 1.926(12) . ?
O15 W6 1.721(13) . ?
O16 W6 1.895(13) . ?
O16 W8 1.957(12) 5_666 ?
O17 W8 1.925(12) . ?
O17 W3 1.940(11) . ?
O18 W8 1.701(13) . ?
O19 W7 1.878(11) . ?
O19 W8 1.950(12) . ?
O20 W7 1.919(12) . ?
O20 W4 1.938(13) . ?
O21 W7 1.923(13) . ?
O21 W5 1.923(13) . ?
O22 W7 1.714(13) . ?
O23 W9 1.905(12) . ?
O23 W7 1.931(12) . ?
O24 W8 1.896(13) . ?
O24 W9 1.930(12) . ?
O25 W9 1.722(13) . ?
O26 W2 1.906(12) . ?
O26 W9 1.934(12) . ?
O27 W9 1.925(14) . ?
O27 W1 1.948(13) . ?
O28 W1 2.247(12) . ?
O28 W2 2.252(12) . ?
O28 W9 2.327(13) . ?
O29 W6 2.207(12) 5_666 ?
O29 W3 2.223(11) . ?
O29 W8 2.298(13) . ?
O30 W5 2.238(13) . ?
O30 W4 2.262(13) . ?
O30 W7 2.313(12) . ?
W4 O8 1.880(12) 5_666 ?
W5 O7 1.927(12) 5_666 ?
W6 O13 1.904(13) 5_666 ?
W6 O6 1.976(13) 5_666 ?
W6 O29 2.207(12) 5_666 ?
W8 O16 1.957(12) 5_666 ?
